data_1554798
loop_
_publ_author_name
'Onuma, Kaoru'
'Suzuki, Katsunori'
'Yamashita, Makoto'

_publ_section_title
;
 Rhombic cyclobutadiene with a boryl/amino-substitution pattern: boryl
 group migration induced by reaction with water.
;
_journal_issue 5
_journal_name_full 'Organic letters'
_journal_page_first 1212
_journal_page_last 1215
_journal_paper_doi 10.1021/acs.orglett.5b00163
_journal_volume 17
_journal_year 2015
_chemical_formula_moiety 'C24 H46 B2 N2 O5'
_chemical_formula_sum 'C24 H46 B2 N2 O5'
_chemical_formula_weight 464.25
_space_group_crystal_system monoclinic
_space_group_IT_number 14
_space_group_name_Hall '-P 2yn'
_space_group_name_H-M_alt 'P 1 21/n 1'
_atom_sites_solution_hydrogens mixed
_audit_creation_method SHELXL-2013
_cell_angle_alpha 90
_cell_angle_beta 93.197(5)
_cell_angle_gamma 90
_cell_formula_units_Z 4
_cell_length_a 10.740(3)
_cell_length_b 19.626(6)
_cell_length_c 13.066(4)
_cell_measurement_reflns_used 6073
_cell_measurement_temperature 93
_cell_measurement_theta_max 31.2971
_cell_measurement_theta_min 2.5973
_cell_volume 2749.8(14)
_computing_cell_refinement 'RIGAKU CrystalClear'
_computing_data_collection 'RIGAKU CrystalClear'
_computing_data_reduction 'RIGAKU CrystalClear'
_computing_molecular_graphics Ortep-3
_computing_structure_refinement 'SHELXL-2013 (Sheldrick, 2013)'
_computing_structure_solution SIR-2004
_diffrn_ambient_temperature 93
_diffrn_detector_area_resol_mean 28.5714
_diffrn_measured_fraction_theta_full 0.993
_diffrn_measured_fraction_theta_max 0.984
_diffrn_measurement_device_type 'Rigaku VariMax Saturn'
_diffrn_measurement_method 'omega scans'
_diffrn_radiation_monochromator Confocal
_diffrn_radiation_source 'rotating-anode X-ray tube'
_diffrn_radiation_type MoK\a
_diffrn_radiation_wavelength 0.71075
_diffrn_reflns_av_R_equivalents 0.0662
_diffrn_reflns_av_unetI/netI 0.0693
_diffrn_reflns_Laue_measured_fraction_full 0.993
_diffrn_reflns_Laue_measured_fraction_max 0.984
_diffrn_reflns_limit_h_max 13
_diffrn_reflns_limit_h_min -13
_diffrn_reflns_limit_k_max 24
_diffrn_reflns_limit_k_min -24
_diffrn_reflns_limit_l_max 15
_diffrn_reflns_limit_l_min -16
_diffrn_reflns_number 22083
_diffrn_reflns_point_group_measured_fraction_full 0.993
_diffrn_reflns_point_group_measured_fraction_max 0.984
_diffrn_reflns_theta_full 25.242
_diffrn_reflns_theta_max 27.466
_diffrn_reflns_theta_min 3.123
_exptl_absorpt_coefficient_mu 0.076
_exptl_absorpt_correction_T_max 1.0000
_exptl_absorpt_correction_T_min 0.8319
_exptl_absorpt_correction_type multi-scan
_exptl_absorpt_process_details 'Jacobson, R. (1998) Private communication'
_exptl_crystal_colour Colorless
_exptl_crystal_density_diffrn 1.121
_exptl_crystal_description Prism
_exptl_crystal_F_000 1016
_exptl_crystal_size_max 0.200
_exptl_crystal_size_mid 0.180
_exptl_crystal_size_min 0.070
_refine_diff_density_max 0.236
_refine_diff_density_min -0.310
_refine_diff_density_rms 0.069
_refine_ls_extinction_method none
_refine_ls_goodness_of_fit_ref 1.144
_refine_ls_hydrogen_treatment mixed
_refine_ls_matrix_type full
_refine_ls_number_parameters 318
_refine_ls_number_reflns 6182
_refine_ls_number_restraints 0
_refine_ls_restrained_S_all 1.144
_refine_ls_R_factor_all 0.1097
_refine_ls_R_factor_gt 0.0813
_refine_ls_shift/su_max 0.000
_refine_ls_shift/su_mean 0.000
_refine_ls_structure_factor_coef Fsqd
_refine_ls_weighting_details 'w=1/[\s^2^(Fo^2^)+(0.0636P)^2^+2.5481P] where P=(Fo^2^+2Fc^2^)/3'
_refine_ls_weighting_scheme calc
_refine_ls_wR_factor_gt 0.1827
_refine_ls_wR_factor_ref 0.1992
_reflns_Friedel_coverage 0.000
_reflns_number_gt 4511
_reflns_number_total 6182
_reflns_threshold_expression 'I > 2\s(I)'
_cod_data_source_file ol5b00163_si_002.cif
_cod_data_source_block 4
_cod_depositor_comments
;
The following automatic conversions were performed:

data item '_exptl_absorpt_correction_type' value 'Multi-scan' was
changed to 'multi-scan' in accordance with the
/home/saulius/struct/COD-crude-data/automatic-downloads/DataCite-retrospective/ACS/depositions/lib/dictionaries/cif_core.dic
dictionary named 'cif_core.dic' version 2.4.2 last updated on
2011-04-26.

Automatic conversion script
Id: cif_fix_values 6909 2019-04-08 15:41:33Z antanas 
;
_cod_original_cell_volume 2749.9(15)
_cod_original_sg_symbol_H-M 'P 21/n'
_cod_database_code 1554798
_shelx_space_group_comment
;
The symmetry employed for this shelxl refinement is uniquely defined
by the following loop, which should always be used as a source of
symmetry information in preference to the above space-group names.
They are only intended as comments.
;
_shelx_estimated_absorpt_t_min 0.985
_shelx_estimated_absorpt_t_max 0.995
_shelxl_version_number 2013-4

loop_
_space_group_symop_operation_xyz
'x, y, z'
'-x+1/2, y+1/2, -z+1/2'
'-x, -y, -z'
'x-1/2, -y-1/2, z-1/2'

loop_
_atom_site_label
_atom_site_type_symbol
_atom_site_fract_x
_atom_site_fract_y
_atom_site_fract_z
_atom_site_U_iso_or_equiv
_atom_site_adp_type
_atom_site_occupancy
_atom_site_site_symmetry_order
_atom_site_calc_flag
_atom_site_refinement_flags_posn
_atom_site_refinement_flags_adp
O1 O 0.03486(16) 0.37725(9) 0.28124(14) 0.0234(4) Uani 1 1 d . .
O2 O -0.14194(16) 0.30846(9) 0.29581(14) 0.0217(4) Uani 1 1 d . .
O3 O 0.06986(18) 0.26323(10) 0.33512(14) 0.0279(5) Uani 1 1 d . .
O5 O 0.03091(17) 0.14821(10) 0.27369(15) 0.0259(4) Uani 1 1 d . .
O4 O 0.19903(18) 0.16958(10) 0.38545(15) 0.0271(5) Uani 1 1 d . .
N2 N 0.1908(2) 0.32295(11) 0.06102(17) 0.0240(5) Uani 1 1 d . .
N1 N -0.1721(2) 0.20065(11) 0.07376(17) 0.0238(5) Uani 1 1 d . .
C15 C 0.1877(3) 0.09602(14) 0.3772(2) 0.0256(6) Uani 1 1 d . .
C3 C -0.0039(2) 0.28197(13) 0.1466(2) 0.0222(6) Uani 1 1 d . .
C10 C -0.1619(2) 0.37212(13) 0.3462(2) 0.0224(6) Uani 1 1 d . .
C2 C -0.0756(2) 0.24207(13) 0.0743(2) 0.0226(6) Uani 1 1 d . .
C11 C -0.0297(3) 0.48251(15) 0.3547(2) 0.0321(7) Uani 1 1 d . .
H11 H 0.0157 0.4681 0.4181 0.048 Uiso 1 1 calc R U
H11A H -0.1034 0.5089 0.3715 0.048 Uiso 1 1 calc R U
H11B H 0.0247 0.5108 0.3145 0.048 Uiso 1 1 calc R U
C9 C -0.0703(2) 0.42010(13) 0.2926(2) 0.0222(6) Uani 1 1 d . .
C4 C 0.0796(3) 0.29438(13) 0.0684(2) 0.0221(6) Uani 1 1 d . .
C20 C 0.1878(3) 0.09228(16) 0.1808(2) 0.0325(7) Uani 1 1 d . .
H20 H 0.1331 0.0975 0.1187 0.049 Uiso 1 1 calc R U
H20A H 0.2373 0.0506 0.1756 0.049 Uiso 1 1 calc R U
H20B H 0.2437 0.1317 0.1881 0.049 Uiso 1 1 calc R U
C1 C 0.0037(3) 0.25734(15) -0.0155(2) 0.0260(6) Uani 1 1 d . .
H1A H -0.034(3) 0.2869(15) -0.073(2) 0.026(8) Uiso 1 1 d . .
H1B H 0.044(3) 0.2177(15) -0.050(2) 0.029(8) Uiso 1 1 d . .
C7 C -0.2367(3) 0.18560(15) 0.1667(2) 0.0275(6) Uani 1 1 d . .
H7 H -0.1829 0.1992 0.2273 0.033 Uiso 1 1 calc R U
H7A H -0.2510 0.1359 0.1708 0.033 Uiso 1 1 calc R U
C5 C -0.2178(3) 0.16672(15) -0.0214(2) 0.0298(7) Uani 1 1 d . .
H5 H -0.1927 0.1938 -0.0807 0.036 Uiso 1 1 calc R U
H5A H -0.3100 0.1652 -0.0238 0.036 Uiso 1 1 calc R U
C23 C 0.2493(3) 0.32671(14) -0.0390(2) 0.0286(6) Uani 1 1 d . .
H23 H 0.2172 0.2892 -0.0838 0.034 Uiso 1 1 calc R U
H23A H 0.3406 0.3209 -0.0281 0.034 Uiso 1 1 calc R U
C21 C 0.2606(3) 0.35341(15) 0.1490(2) 0.0292(6) Uani 1 1 d . .
H21 H 0.2019 0.3665 0.2014 0.035 Uiso 1 1 calc R U
H21A H 0.3030 0.3952 0.1267 0.035 Uiso 1 1 calc R U
C18 C 0.3173(3) 0.06556(15) 0.3798(2) 0.0317(7) Uani 1 1 d . .
H18 H 0.3655 0.0874 0.3274 0.048 Uiso 1 1 calc R U
H18A H 0.3113 0.0165 0.3662 0.048 Uiso 1 1 calc R U
H18B H 0.3589 0.0731 0.4475 0.048 Uiso 1 1 calc R U
B2 B 0.0965(3) 0.19768(16) 0.3305(2) 0.0239(7) Uani 1 1 d . .
C12 C -0.1221(3) 0.44195(15) 0.1864(2) 0.0316(7) Uani 1 1 d . .
H12 H -0.0561 0.4640 0.1495 0.047 Uiso 1 1 calc R U
H12A H -0.1910 0.4740 0.1934 0.047 Uiso 1 1 calc R U
H12B H -0.1525 0.4018 0.1480 0.047 Uiso 1 1 calc R U
C17 C 0.1178(3) 0.07199(18) 0.4690(2) 0.0382(8) Uani 1 1 d . .
H17 H 0.1623 0.0872 0.5325 0.057 Uiso 1 1 calc R U
H17A H 0.1127 0.0221 0.4685 0.057 Uiso 1 1 calc R U
H17B H 0.0335 0.0912 0.4650 0.057 Uiso 1 1 calc R U
C16 C 0.1086(3) 0.08767(14) 0.2742(2) 0.0259(6) Uani 1 1 d . .
C13 C -0.1277(3) 0.36432(15) 0.4607(2) 0.0311(7) Uani 1 1 d . .
H13 H -0.1761 0.3270 0.4884 0.047 Uiso 1 1 calc R U
H13A H -0.1465 0.4068 0.4962 0.047 Uiso 1 1 calc R U
H13B H -0.0385 0.3542 0.4710 0.047 Uiso 1 1 calc R U
C6 C -0.1679(3) 0.09468(16) -0.0306(3) 0.0397(8) Uani 1 1 d . .
H6 H -0.0769 0.0961 -0.0331 0.059 Uiso 1 1 calc R U
H6A H -0.2041 0.0736 -0.0934 0.059 Uiso 1 1 calc R U
H6B H -0.1904 0.0679 0.0289 0.059 Uiso 1 1 calc R U
C8 C -0.3613(3) 0.22243(18) 0.1695(3) 0.0400(8) Uani 1 1 d . .
H8 H -0.3473 0.2718 0.1690 0.060 Uiso 1 1 calc R U
H8A H -0.4021 0.2097 0.2319 0.060 Uiso 1 1 calc R U
H8B H -0.4146 0.2095 0.1093 0.060 Uiso 1 1 calc R U
C14 C -0.2990(3) 0.39157(15) 0.3308(3) 0.0337(7) Uani 1 1 d . .
H14 H -0.3228 0.3928 0.2573 0.051 Uiso 1 1 calc R U
H14A H -0.3122 0.4366 0.3607 0.051 Uiso 1 1 calc R U
H14B H -0.3502 0.3578 0.3644 0.051 Uiso 1 1 calc R U
C19 C 0.0258(3) 0.02534(15) 0.2665(3) 0.0369(8) Uani 1 1 d . .
H19 H -0.0293 0.0250 0.3238 0.055 Uiso 1 1 calc R U
H19A H 0.0776 -0.0158 0.2691 0.055 Uiso 1 1 calc R U
H19B H -0.0246 0.0265 0.2016 0.055 Uiso 1 1 calc R U
C22 C 0.3569(3) 0.30422(19) 0.1959(3) 0.0429(8) Uani 1 1 d . .
H22 H 0.3145 0.2659 0.2272 0.064 Uiso 1 1 calc R U
H22A H 0.4093 0.3279 0.2485 0.064 Uiso 1 1 calc R U
H22B H 0.4091 0.2871 0.1423 0.064 Uiso 1 1 calc R U
B1 B -0.0113(3) 0.30673(15) 0.2666(2) 0.0208(6) Uani 1 1 d . .
C24 C 0.2215(3) 0.39449(15) -0.0910(2) 0.0377(8) Uani 1 1 d . .
H24 H 0.1321 0.3976 -0.1101 0.057 Uiso 1 1 calc R U
H24A H 0.2689 0.3980 -0.1528 0.057 Uiso 1 1 calc R U
H24B H 0.2455 0.4317 -0.0439 0.057 Uiso 1 1 calc R U

loop_
_atom_site_aniso_label
_atom_site_aniso_U_11
_atom_site_aniso_U_22
_atom_site_aniso_U_33
_atom_site_aniso_U_23
_atom_site_aniso_U_13
_atom_site_aniso_U_12
O1 0.0176(9) 0.0243(10) 0.0286(10) -0.0061(8) 0.0042(8) 0.0016(7)
O2 0.0196(9) 0.0206(9) 0.0251(9) -0.0022(8) 0.0026(7) 0.0003(7)
O3 0.0295(11) 0.0299(11) 0.0235(10) -0.0063(8) -0.0048(8) 0.0103(8)
O5 0.0212(10) 0.0274(10) 0.0285(10) 0.0002(8) -0.0057(8) 0.0038(8)
O4 0.0242(10) 0.0278(11) 0.0287(10) -0.0016(8) -0.0040(8) 0.0059(8)
N2 0.0233(12) 0.0260(12) 0.0229(11) -0.0030(10) 0.0036(9) -0.0007(9)
N1 0.0231(12) 0.0271(12) 0.0209(11) -0.0035(9) -0.0016(9) -0.0018(9)
C15 0.0224(14) 0.0269(15) 0.0272(14) 0.0034(12) -0.0003(11) 0.0037(11)
C3 0.0184(13) 0.0229(14) 0.0255(13) -0.0001(11) 0.0026(10) 0.0021(10)
C10 0.0221(14) 0.0221(14) 0.0234(13) -0.0012(11) 0.0057(11) 0.0024(11)
C2 0.0236(14) 0.0215(13) 0.0226(13) -0.0002(11) -0.0008(11) 0.0039(11)
C11 0.0300(16) 0.0281(16) 0.0391(17) -0.0059(13) 0.0084(13) -0.0029(12)
C9 0.0198(13) 0.0216(14) 0.0253(13) -0.0018(11) 0.0024(10) 0.0024(10)
C4 0.0253(14) 0.0196(13) 0.0212(13) -0.0002(10) -0.0007(10) 0.0032(10)
C20 0.0338(17) 0.0343(17) 0.0294(15) -0.0055(13) 0.0008(13) 0.0011(13)
C1 0.0291(15) 0.0258(15) 0.0232(14) -0.0046(12) 0.0020(11) 0.0005(12)
C7 0.0211(14) 0.0326(16) 0.0289(14) -0.0043(12) 0.0021(11) -0.0034(11)
C5 0.0331(16) 0.0312(16) 0.0244(14) -0.0062(12) -0.0041(12) -0.0026(12)
C23 0.0312(16) 0.0272(15) 0.0283(15) -0.0018(12) 0.0104(12) 0.0000(12)
C21 0.0224(14) 0.0356(16) 0.0297(15) -0.0068(13) 0.0033(11) -0.0023(12)
C18 0.0238(15) 0.0330(16) 0.0379(17) 0.0014(13) -0.0023(12) 0.0057(12)
B2 0.0222(15) 0.0291(17) 0.0201(14) -0.0005(13) -0.0007(12) 0.0045(12)
C12 0.0341(17) 0.0311(16) 0.0294(15) 0.0066(13) 0.0005(12) 0.0006(13)
C17 0.0303(17) 0.051(2) 0.0334(17) 0.0141(15) 0.0052(13) 0.0064(14)
C16 0.0232(14) 0.0244(14) 0.0298(14) 0.0007(12) -0.0010(11) 0.0039(11)
C13 0.0416(18) 0.0298(16) 0.0227(14) -0.0026(12) 0.0072(12) 0.0020(13)
C6 0.044(2) 0.0318(17) 0.0430(19) -0.0110(15) 0.0018(15) -0.0009(14)
C8 0.0224(15) 0.056(2) 0.0414(18) -0.0158(16) -0.0032(13) 0.0026(14)
C14 0.0227(15) 0.0300(16) 0.0493(19) -0.0019(14) 0.0097(13) 0.0013(12)
C19 0.0303(17) 0.0293(16) 0.050(2) 0.0030(14) -0.0070(14) -0.0021(13)
C22 0.0315(18) 0.057(2) 0.0395(18) -0.0021(16) -0.0011(14) 0.0070(15)
B1 0.0160(14) 0.0220(15) 0.0243(15) -0.0008(12) 0.0015(11) 0.0022(11)
C24 0.051(2) 0.0274(16) 0.0357(17) -0.0005(14) 0.0127(15) -0.0043(14)

loop_
_atom_type_symbol
_atom_type_description
_atom_type_scat_dispersion_real
_atom_type_scat_dispersion_imag
_atom_type_scat_source
C C 0.0033 0.0016 'International Tables Vol C Tables 4.2.6.8 and 6.1.1.4'
H H 0.0000 0.0000 'International Tables Vol C Tables 4.2.6.8 and 6.1.1.4'
B B 0.0013 0.0007 'International Tables Vol C Tables 4.2.6.8 and 6.1.1.4'
N N 0.0061 0.0033 'International Tables Vol C Tables 4.2.6.8 and 6.1.1.4'
O O 0.0106 0.0060 'International Tables Vol C Tables 4.2.6.8 and 6.1.1.4'

loop_
_geom_angle_atom_site_label_1
_geom_angle_atom_site_label_2
_geom_angle_atom_site_label_3
_geom_angle
C9 O1 B1 107.70(19)
C10 O2 B1 107.90(19)
B2 O3 B1 130.9(2)
B2 O5 C16 107.2(2)
B2 O4 C15 107.1(2)
C4 N2 C21 122.6(2)
C4 N2 C23 120.8(2)
C21 N2 C23 116.6(2)
C2 N1 C7 122.0(2)
C2 N1 C5 120.6(2)
C7 N1 C5 117.4(2)
O4 C15 C18 108.6(2)
O4 C15 C17 107.0(2)
C18 C15 C17 110.7(2)
O4 C15 C16 102.0(2)
C18 C15 C16 115.7(2)
C17 C15 C16 112.2(2)
C4 C3 C2 87.5(2)
C4 C3 B1 134.5(2)
C2 C3 B1 137.9(2)
O2 C10 C14 109.0(2)
O2 C10 C13 109.2(2)
C14 C10 C13 109.4(2)
O2 C10 C9 101.9(2)
C14 C10 C9 114.8(2)
C13 C10 C9 112.2(2)
N1 C2 C3 137.8(3)
N1 C2 C1 126.4(2)
C3 C2 C1 95.7(2)
N1 C2 C4 173.0(2)
C3 C2 C4 46.19(15)
C1 C2 C4 49.62(15)
C9 C11 H11 109.5
C9 C11 H11A 109.5
H11 C11 H11A 109.5
C9 C11 H11B 109.5
H11 C11 H11B 109.5
H11A C11 H11B 109.5
O1 C9 C11 109.0(2)
O1 C9 C12 108.8(2)
C11 C9 C12 109.7(2)
O1 C9 C10 102.4(2)
C11 C9 C10 114.7(2)
C12 C9 C10 111.8(2)
N2 C4 C3 137.1(2)
N2 C4 C1 126.9(2)
C3 C4 C1 95.9(2)
N2 C4 C2 173.2(2)
C3 C4 C2 46.32(15)
C1 C4 C2 49.70(15)
C16 C20 H20 109.5
C16 C20 H20A 109.5
H20 C20 H20A 109.5
C16 C20 H20B 109.5
H20 C20 H20B 109.5
H20A C20 H20B 109.5
C4 C1 C2 80.7(2)
C4 C1 H1A 116.1(16)
C2 C1 H1A 117.7(17)
C4 C1 H1B 117.5(17)
C2 C1 H1B 117.8(17)
H1A C1 H1B 106(2)
N1 C7 C8 112.5(3)
N1 C7 H7 109.1
C8 C7 H7 109.1
N1 C7 H7A 109.1
C8 C7 H7A 109.1
H7 C7 H7A 107.8
N1 C5 C6 112.7(2)
N1 C5 H5 109.1
C6 C5 H5 109.1
N1 C5 H5A 109.1
C6 C5 H5A 109.1
H5 C5 H5A 107.8
N2 C23 C24 110.9(2)
N2 C23 H23 109.5
C24 C23 H23 109.5
N2 C23 H23A 109.5
C24 C23 H23A 109.5
H23 C23 H23A 108.0
N2 C21 C22 111.4(2)
N2 C21 H21 109.4
C22 C21 H21 109.4
N2 C21 H21A 109.4
C22 C21 H21A 109.4
H21 C21 H21A 108.0
C15 C18 H18 109.5
C15 C18 H18A 109.5
H18 C18 H18A 109.5
C15 C18 H18B 109.5
H18 C18 H18B 109.5
H18A C18 H18B 109.5
O3 B2 O5 126.9(3)
O3 B2 O4 121.9(3)
O5 B2 O4 111.2(2)
C9 C12 H12 109.5
C9 C12 H12A 109.5
H12 C12 H12A 109.5
C9 C12 H12B 109.5
H12 C12 H12B 109.5
H12A C12 H12B 109.5
C15 C17 H17 109.5
C15 C17 H17A 109.5
H17 C17 H17A 109.5
C15 C17 H17B 109.5
H17 C17 H17B 109.5
H17A C17 H17B 109.5
O5 C16 C19 109.0(2)
O5 C16 C20 107.0(2)
C19 C16 C20 110.3(2)
O5 C16 C15 101.7(2)
C19 C16 C15 115.6(2)
C20 C16 C15 112.5(2)
C10 C13 H13 109.5
C10 C13 H13A 109.5
H13 C13 H13A 109.5
C10 C13 H13B 109.5
H13 C13 H13B 109.5
H13A C13 H13B 109.5
C5 C6 H6 109.5
C5 C6 H6A 109.5
H6 C6 H6A 109.5
C5 C6 H6B 109.5
H6 C6 H6B 109.5
H6A C6 H6B 109.5
C7 C8 H8 109.5
C7 C8 H8A 109.5
H8 C8 H8A 109.5
C7 C8 H8B 109.5
H8 C8 H8B 109.5
H8A C8 H8B 109.5
C10 C14 H14 109.5
C10 C14 H14A 109.5
H14 C14 H14A 109.5
C10 C14 H14B 109.5
H14 C14 H14B 109.5
H14A C14 H14B 109.5
C16 C19 H19 109.5
C16 C19 H19A 109.5
H19 C19 H19A 109.5
C16 C19 H19B 109.5
H19 C19 H19B 109.5
H19A C19 H19B 109.5
C21 C22 H22 109.5
C21 C22 H22A 109.5
H22 C22 H22A 109.5
C21 C22 H22B 109.5
H22 C22 H22B 109.5
H22A C22 H22B 109.5
O2 B1 O1 105.2(2)
O2 B1 O3 113.1(2)
O1 B1 O3 106.2(2)
O2 B1 C3 110.5(2)
O1 B1 C3 111.4(2)
O3 B1 C3 110.3(2)
C23 C24 H24 109.5
C23 C24 H24A 109.5
H24 C24 H24A 109.5
C23 C24 H24B 109.5
H24 C24 H24B 109.5
H24A C24 H24B 109.5

loop_
_geom_bond_atom_site_label_1
_geom_bond_atom_site_label_2
_geom_bond_distance
O1 C9 1.423(3)
O1 B1 1.479(4)
O2 C10 1.434(3)
O2 B1 1.475(3)
O3 B2 1.320(4)
O3 B1 1.485(3)
O5 B2 1.390(4)
O5 C16 1.452(3)
O4 B2 1.394(3)
O4 C15 1.452(3)
N2 C4 1.327(3)
N2 C21 1.464(4)
N2 C23 1.483(3)
N1 C2 1.317(3)
N1 C7 1.461(4)
N1 C5 1.470(3)
C15 C18 1.513(4)
C15 C17 1.525(4)
C15 C16 1.560(4)
C3 C4 1.418(4)
C3 C2 1.421(4)
C3 B1 1.647(4)
C10 C14 1.524(4)
C10 C13 1.529(4)
C10 C9 1.556(4)
C2 C1 1.517(4)
C2 C4 1.963(4)
C11 C9 1.520(4)
C11 H11 0.9800
C11 H11A 0.9800
C11 H11B 0.9800
C9 C12 1.528(4)
C4 C1 1.515(4)
C20 C16 1.529(4)
C20 H20 0.9800
C20 H20A 0.9800
C20 H20B 0.9800
C1 H1A 1.02(3)
C1 H1B 1.01(3)
C7 C8 1.523(4)
C7 H7 0.9900
C7 H7A 0.9900
C5 C6 1.519(4)
C5 H5 0.9900
C5 H5A 0.9900
C23 C24 1.516(4)
C23 H23 0.9900
C23 H23A 0.9900
C21 C22 1.519(4)
C21 H21 0.9900
C21 H21A 0.9900
C18 H18 0.9800
C18 H18A 0.9800
C18 H18B 0.9800
C12 H12 0.9800
C12 H12A 0.9800
C12 H12B 0.9800
C17 H17 0.9800
C17 H17A 0.9800
C17 H17B 0.9800
C16 C19 1.513(4)
C13 H13 0.9800
C13 H13A 0.9800
C13 H13B 0.9800
C6 H6 0.9800
C6 H6A 0.9800
C6 H6B 0.9800
C8 H8 0.9800
C8 H8A 0.9800
C8 H8B 0.9800
C14 H14 0.9800
C14 H14A 0.9800
C14 H14B 0.9800
C19 H19 0.9800
C19 H19A 0.9800
C19 H19B 0.9800
C22 H22 0.9800
C22 H22A 0.9800
C22 H22B 0.9800
C24 H24 0.9800
C24 H24A 0.9800
C24 H24B 0.9800

loop_
_geom_torsion_atom_site_label_1
_geom_torsion_atom_site_label_2
_geom_torsion_atom_site_label_3
_geom_torsion_atom_site_label_4
_geom_torsion
B2 O4 C15 C18 148.6(2)
B2 O4 C15 C17 -92.0(3)
B2 O4 C15 C16 26.0(3)
B1 O2 C10 C14 152.5(2)
B1 O2 C10 C13 -88.1(3)
B1 O2 C10 C9 30.7(3)
C7 N1 C2 C3 0.6(5)
C5 N1 C2 C3 -178.4(3)
C7 N1 C2 C1 175.4(3)
C5 N1 C2 C1 -3.6(4)
C4 C3 C2 N1 171.7(3)
B1 C3 C2 N1 -10.1(6)
C4 C3 C2 C1 -4.1(2)
B1 C3 C2 C1 174.1(3)
B1 C3 C2 C4 178.2(4)
B1 O1 C9 C11 153.8(2)
B1 O1 C9 C12 -86.5(3)
B1 O1 C9 C10 32.0(2)
O2 C10 C9 O1 -38.6(2)
C14 C10 C9 O1 -156.2(2)
C13 C10 C9 O1 78.1(3)
O2 C10 C9 C11 -156.5(2)
C14 C10 C9 C11 85.8(3)
C13 C10 C9 C11 -39.8(3)
O2 C10 C9 C12 77.7(3)
C14 C10 C9 C12 -39.9(3)
C13 C10 C9 C12 -165.6(2)
C21 N2 C4 C3 -0.8(5)
C23 N2 C4 C3 -179.5(3)
C21 N2 C4 C1 -175.5(3)
C23 N2 C4 C1 5.8(4)
C2 C3 C4 N2 -171.7(3)
B1 C3 C4 N2 10.0(6)
C2 C3 C4 C1 4.1(2)
B1 C3 C4 C1 -174.2(3)
B1 C3 C4 C2 -178.3(4)
N2 C4 C1 C2 172.5(3)
C3 C4 C1 C2 -3.9(2)
N1 C2 C1 C4 -172.6(3)
C3 C2 C1 C4 3.9(2)
C2 N1 C7 C8 104.5(3)
C5 N1 C7 C8 -76.4(3)
C2 N1 C5 C6 97.0(3)
C7 N1 C5 C6 -82.0(3)
C4 N2 C23 C24 94.7(3)
C21 N2 C23 C24 -84.1(3)
C4 N2 C21 C22 97.4(3)
C23 N2 C21 C22 -83.9(3)
B1 O3 B2 O5 -17.5(5)
B1 O3 B2 O4 162.6(3)
C16 O5 B2 O3 167.6(3)
C16 O5 B2 O4 -12.5(3)
C15 O4 B2 O3 170.1(3)
C15 O4 B2 O5 -9.8(3)
B2 O5 C16 C19 150.1(2)
B2 O5 C16 C20 -90.7(3)
B2 O5 C16 C15 27.5(3)
O4 C15 C16 O5 -32.3(2)
C18 C15 C16 O5 -149.9(2)
C17 C15 C16 O5 81.8(3)
O4 C15 C16 C19 -150.2(2)
C18 C15 C16 C19 92.2(3)
C17 C15 C16 C19 -36.1(3)
O4 C15 C16 C20 81.9(3)
C18 C15 C16 C20 -35.7(3)
C17 C15 C16 C20 -164.0(2)
C10 O2 B1 O1 -12.1(3)
C10 O2 B1 O3 103.3(2)
C10 O2 B1 C3 -132.5(2)
C9 O1 B1 O2 -13.9(3)
C9 O1 B1 O3 -134.0(2)
C9 O1 B1 C3 105.9(2)
B2 O3 B1 O2 89.1(3)
B2 O3 B1 O1 -156.0(3)
B2 O3 B1 C3 -35.2(4)
C4 C3 B1 O2 151.4(3)
C2 C3 B1 O2 -26.1(4)
C4 C3 B1 O1 34.8(4)
C2 C3 B1 O1 -142.7(3)
C4 C3 B1 O3 -82.9(4)
C2 C3 B1 O3 99.7(4)
